data_7105516
loop_
_publ_author_name
'Bassindale, Alan R.'
'Sohail, M.'
'Taylor, Peter G.'
'Korlyukov, Alexander A.'
'Arkhipov, Dmitry E.'

_publ_section_title
;
 Four independent structures of a pentacoordinate silicon species at
 different points on the Berry pseudorotation pathway
;
_journal_issue 19
_journal_name_full 'Chemical Communications'
_journal_page_first 3274
_journal_page_last 3276
_journal_paper_doi 10.1039/c000803f
_journal_volume 46
_journal_year 2010
_chemical_formula_moiety '3(C13 H13 Cl2 N2 O2 Si), C5 H4 Cl N O, 2(H3 O), 5(Cl)'
_chemical_formula_sum 'C44 H49 Cl12 N7 O9 Si3'
_chemical_formula_weight 1329.57
_chemical_name_systematic
;
?
;
_space_group_IT_number 2
_symmetry_cell_setting triclinic
_symmetry_space_group_name_Hall '-P 1'
_symmetry_space_group_name_H-M 'P -1'
_atom_sites_solution_hydrogens mixed
_atom_sites_solution_primary direct
_atom_sites_solution_secondary difmap
_audit_creation_method SHELXL-97
_cell_angle_alpha 67.998(8)
_cell_angle_beta 74.146(9)
_cell_angle_gamma 66.783(7)
_cell_formula_units_Z 2
_cell_length_a 13.549(5)
_cell_length_b 15.753(6)
_cell_length_c 16.005(7)
_cell_measurement_reflns_used 2072
_cell_measurement_temperature 100(2)
_cell_measurement_theta_max 24.57
_cell_measurement_theta_min 2.31
_cell_volume 2879(2)
_computing_cell_refinement 'APEX2 (Bruker, 2005)'
_computing_data_collection 'APEX2 (Bruker, 2005)'
_computing_data_reduction 'APEX2 (Bruker, 2005)'
_computing_molecular_graphics 'SHELXTL ver. 5.1 (Sheldrick, 1998)'
_computing_publication_material 'SHELXTL ver. 5.1 (Sheldrick, 1998)'
_computing_structure_refinement 'SHELXTL ver. 5.1 (Sheldrick, 1998)'
_computing_structure_solution 'SHELXTL ver. 5.1 (Sheldrick, 1998)'
_diffrn_ambient_temperature 100(2)
_diffrn_measured_fraction_theta_full 0.980
_diffrn_measured_fraction_theta_max 0.980
_diffrn_measurement_device_type 'Bruker APEX II CCD area detector'
_diffrn_measurement_method 'phi and omega scans'
_diffrn_radiation_monochromator graphite
_diffrn_radiation_source 'fine-focus sealed tube'
_diffrn_radiation_type MoK\a
_diffrn_radiation_wavelength 0.71073
_diffrn_reflns_av_R_equivalents 0.0000
_diffrn_reflns_av_sigmaI/netI 0.0609
_diffrn_reflns_limit_h_max 17
_diffrn_reflns_limit_h_min -16
_diffrn_reflns_limit_k_max 20
_diffrn_reflns_limit_k_min -18
_diffrn_reflns_limit_l_max 20
_diffrn_reflns_limit_l_min 0
_diffrn_reflns_number 12355
_diffrn_reflns_theta_full 27.10
_diffrn_reflns_theta_max 27.10
_diffrn_reflns_theta_min 1.48
_exptl_absorpt_coefficient_mu 0.697
_exptl_absorpt_correction_T_max 0.9464
_exptl_absorpt_correction_T_min 0.8561
_exptl_absorpt_correction_type multi-scan
_exptl_absorpt_process_details 'APEX2 (Bruker, 2005)'
_exptl_crystal_colour colorless
_exptl_crystal_density_diffrn 1.534
_exptl_crystal_density_method 'not measured'
_exptl_crystal_description prism
_exptl_crystal_F_000 1360
_exptl_crystal_size_max 0.23
_exptl_crystal_size_mid 0.20
_exptl_crystal_size_min 0.08
_refine_diff_density_max 1.002
_refine_diff_density_min -0.555
_refine_diff_density_rms 0.105
_refine_ls_extinction_method none
_refine_ls_goodness_of_fit_ref 1.003
_refine_ls_hydrogen_treatment constr
_refine_ls_matrix_type full
_refine_ls_number_parameters 683
_refine_ls_number_reflns 12463
_refine_ls_number_restraints 0
_refine_ls_restrained_S_all 1.003
_refine_ls_R_factor_all 0.0743
_refine_ls_R_factor_gt 0.0536
_refine_ls_shift/su_max 0.001
_refine_ls_shift/su_mean 0.000
_refine_ls_structure_factor_coef Fsqd
_refine_ls_weighting_details 'calc w=1/[\s^2^(Fo^2^)+(0.0930P)^2^] where P=(Fo^2^+2Fc^2^)/3'
_refine_ls_weighting_scheme calc
_refine_ls_wR_factor_gt 0.1287
_refine_ls_wR_factor_ref 0.1408
_reflns_number_gt 9987
_reflns_number_total 12463
_reflns_threshold_expression I>2u(I)
_cod_data_source_file c000803f.txt
_cod_data_source_block x2
_cod_depositor_comments
;
The following automatic conversions were performed:
'_symmetry_cell_setting' value 'Triclinic' changed to 'triclinic'
according to '/home/saulius/struct/CIF-dictionaries/cif_core.dic'
dictionary named 'cif_core.dic' version 2.4.1 from 2010-06-29.

Automatic conversion script
Id: cif_fix_enum 1527 2010-12-29 10:47:43Z saulius 
;
_cod_database_code 7105516

loop_
_symmetry_equiv_pos_as_xyz
'x, y, z'
'-x, -y, -z'

loop_
_atom_site_label
_atom_site_type_symbol
_atom_site_fract_x
_atom_site_fract_y
_atom_site_fract_z
_atom_site_U_iso_or_equiv
_atom_site_adp_type
_atom_site_occupancy
_atom_site_symmetry_multiplicity
_atom_site_calc_flag
_atom_site_refinement_flags
_atom_site_disorder_assembly
_atom_site_disorder_group
Si1 Si 0.27519(10) 0.38816(9) 0.52956(8) 0.0189(3) Uani 1 1 d . . .
Cl1 Cl 0.04844(11) 0.68726(9) 0.34403(10) 0.0401(3) Uani 1 1 d . . .
Cl2 Cl 0.57900(9) 0.15630(9) 0.40000(9) 0.0318(3) Uani 1 1 d . . .
O1 O 0.3540(2) 0.4702(2) 0.5072(2) 0.0236(7) Uani 1 1 d . . .
O2 O 0.2060(2) 0.3115(2) 0.5208(2) 0.0202(6) Uani 1 1 d . . .
N1 N 0.2179(3) 0.5784(3) 0.4284(2) 0.0220(8) Uani 1 1 d . . .
N2 N 0.3749(3) 0.2348(2) 0.4610(2) 0.0178(7) Uani 1 1 d . . .
C1 C 0.2405(4) 0.3656(3) 0.6538(3) 0.0269(10) Uani 1 1 d . . .
H1A H 0.3017 0.3149 0.6835 0.040 Uiso 1 1 calc R . .
H1B H 0.1764 0.3446 0.6759 0.040 Uiso 1 1 calc R . .
H1C H 0.2249 0.4253 0.6681 0.040 Uiso 1 1 calc R . .
C2 C 0.1723(4) 0.4987(3) 0.4657(3) 0.0209(9) Uani 1 1 d . . .
H2A H 0.1566 0.4855 0.4157 0.025 Uiso 1 1 calc R . .
H2B H 0.1037 0.5163 0.5073 0.025 Uiso 1 1 calc R . .
C3 C 0.3165(4) 0.5552(3) 0.4537(3) 0.0200(9) Uani 1 1 d . . .
C4 C 0.3695(4) 0.6252(3) 0.4197(3) 0.0261(10) Uani 1 1 d . . .
H4A H 0.4371 0.6113 0.4372 0.031 Uiso 1 1 calc R . .
C5 C 0.3221(4) 0.7133(3) 0.3610(3) 0.0313(11) Uani 1 1 d . . .
H5A H 0.3577 0.7605 0.3375 0.038 Uiso 1 1 calc R . .
C6 C 0.2226(4) 0.7353(3) 0.3349(3) 0.0334(11) Uani 1 1 d . . .
H6A H 0.1903 0.7966 0.2940 0.040 Uiso 1 1 calc R . .
C7 C 0.1730(4) 0.6666(3) 0.3696(3) 0.0279(10) Uani 1 1 d . . .
C8 C 0.4061(3) 0.2970(3) 0.4905(3) 0.0199(9) Uani 1 1 d . . .
H8A H 0.4507 0.3312 0.4395 0.024 Uiso 1 1 calc R . .
H8B H 0.4491 0.2576 0.5413 0.024 Uiso 1 1 calc R . .
C9 C 0.2657(3) 0.2498(3) 0.4771(3) 0.0188(9) Uani 1 1 d . . .
C10 C 0.2249(4) 0.1989(3) 0.4471(3) 0.0222(9) Uani 1 1 d . . .
H10A H 0.1493 0.2083 0.4586 0.027 Uiso 1 1 calc R . .
C11 C 0.2954(4) 0.1358(3) 0.4013(3) 0.0254(10) Uani 1 1 d . . .
H11A H 0.2680 0.1027 0.3789 0.030 Uiso 1 1 calc R . .
C12 C 0.4081(4) 0.1187(3) 0.3864(3) 0.0237(10) Uani 1 1 d . . .
H12A H 0.4573 0.0730 0.3562 0.028 Uiso 1 1 calc R . .
C13 C 0.4439(3) 0.1696(3) 0.4165(3) 0.0213(9) Uani 1 1 d . . .
Si1A Si 0.68331(9) 0.96448(8) 0.19449(7) 0.0136(2) Uani 1 1 d . . .
Cl1A Cl 0.34809(8) 1.13088(8) 0.06605(8) 0.0229(2) Uani 1 1 d . . .
Cl2A Cl 1.07093(8) 0.87703(8) 0.09439(8) 0.0226(2) Uani 1 1 d . . .
O1A O 0.6596(2) 1.0911(2) 0.1900(2) 0.0169(6) Uani 1 1 d . . .
O2A O 0.7092(2) 0.85026(19) 0.17061(19) 0.0160(6) Uani 1 1 d . . .
N1A N 0.5123(3) 1.1215(2) 0.1301(2) 0.0147(7) Uani 1 1 d . . .
N2A N 0.8811(3) 0.8532(2) 0.1332(2) 0.0157(7) Uani 1 1 d . . .
C1A C 0.6624(3) 0.9136(3) 0.3203(3) 0.0191(9) Uani 1 1 d . . .
H1AA H 0.5914 0.9041 0.3407 0.029 Uiso 1 1 calc R . .
H1AB H 0.6652 0.9585 0.3478 0.029 Uiso 1 1 calc R . .
H1AC H 0.7196 0.8512 0.3389 0.029 Uiso 1 1 calc R . .
C2A C 0.5630(3) 1.0188(3) 0.1311(3) 0.0147(8) Uani 1 1 d . . .
H2AA H 0.5870 1.0148 0.0680 0.018 Uiso 1 1 calc R . .
H2AB H 0.5103 0.9834 0.1621 0.018 Uiso 1 1 calc R . .
C3A C 0.5703(3) 1.1537(3) 0.1618(3) 0.0161(8) Uani 1 1 d . . .
C4A C 0.5305(3) 1.2504(3) 0.1619(3) 0.0195(9) Uani 1 1 d . . .
H4AA H 0.5696 1.2741 0.1840 0.023 Uiso 1 1 calc R . .
C5A C 0.4350(3) 1.3102(3) 0.1298(3) 0.0209(9) Uani 1 1 d . . .
H5AA H 0.4084 1.3760 0.1291 0.025 Uiso 1 1 calc R . .
C6A C 0.3758(3) 1.2760(3) 0.0980(3) 0.0219(9) Uani 1 1 d . . .
H6AA H 0.3092 1.3178 0.0760 0.026 Uiso 1 1 calc R . .
C7A C 0.4157(3) 1.1815(3) 0.0993(3) 0.0173(8) Uani 1 1 d . . .
C8A C 0.8313(3) 0.9495(3) 0.1466(3) 0.0163(8) Uani 1 1 d . . .
H8AA H 0.8378 1.0005 0.0880 0.020 Uiso 1 1 calc R . .
H8AB H 0.8678 0.9544 0.1897 0.020 Uiso 1 1 calc R . .
C9A C 0.8095(3) 0.8070(3) 0.1442(3) 0.0160(8) Uani 1 1 d . . .
C10A C 0.8475(3) 0.7170(3) 0.1284(3) 0.0178(8) Uani 1 1 d . . .
H10B H 0.7984 0.6847 0.1347 0.021 Uiso 1 1 calc R . .
C11A C 0.9566(3) 0.6761(3) 0.1037(3) 0.0209(9) Uani 1 1 d . . .
H11B H 0.9830 0.6151 0.0930 0.025 Uiso 1 1 calc R . .
C12A C 1.0295(3) 0.7228(3) 0.0941(3) 0.0211(9) Uani 1 1 d . . .
H12B H 1.1054 0.6934 0.0789 0.025 Uiso 1 1 calc R . .
C13A C 0.9888(3) 0.8118(3) 0.1072(3) 0.0182(9) Uani 1 1 d . . .
Si1B Si 0.67332(9) 0.46067(8) 0.21482(8) 0.0154(2) Uani 1 1 d . . .
Cl1B Cl 0.35653(8) 0.62383(8) 0.05977(7) 0.0218(2) Uani 1 1 d . . .
Cl2B Cl 1.05951(8) 0.37601(8) 0.10034(7) 0.0206(2) Uani 1 1 d . . .
O1B O 0.6535(2) 0.5898(2) 0.1995(2) 0.0188(6) Uani 1 1 d . . .
O2B O 0.7019(2) 0.3383(2) 0.2068(2) 0.0190(6) Uani 1 1 d . . .
N1B N 0.5132(3) 0.6170(2) 0.1322(2) 0.0158(7) Uani 1 1 d . . .
N2B N 0.8730(3) 0.3439(2) 0.1610(2) 0.0145(7) Uani 1 1 d . . .
C1B C 0.6271(4) 0.4291(3) 0.3399(3) 0.0240(10) Uani 1 1 d . . .
H1BA H 0.5476 0.4544 0.3517 0.036 Uiso 1 1 calc R . .
H1BB H 0.6575 0.4579 0.3672 0.036 Uiso 1 1 calc R . .
H1BC H 0.6517 0.3585 0.3668 0.036 Uiso 1 1 calc R . .
C2B C 0.5643(3) 0.5124(3) 0.1396(3) 0.0166(8) Uani 1 1 d . . .
H2BA H 0.5966 0.5041 0.0785 0.020 Uiso 1 1 calc R . .
H2BB H 0.5094 0.4789 0.1668 0.020 Uiso 1 1 calc R . .
C3B C 0.5673(3) 0.6513(3) 0.1659(3) 0.0157(8) Uani 1 1 d . . .
C4B C 0.5268(3) 0.7500(3) 0.1607(3) 0.0194(9) Uani 1 1 d . . .
H4BA H 0.5641 0.7757 0.1824 0.023 Uiso 1 1 calc R . .
C5B C 0.4345(3) 0.8081(3) 0.1248(3) 0.0226(9) Uani 1 1 d . . .
H5BA H 0.4070 0.8745 0.1221 0.027 Uiso 1 1 calc R . .
C6B C 0.3783(3) 0.7718(3) 0.0912(3) 0.0230(9) Uani 1 1 d . . .
H6BA H 0.3135 0.8128 0.0660 0.028 Uiso 1 1 calc R . .
C7B C 0.4199(3) 0.6759(3) 0.0960(3) 0.0184(9) Uani 1 1 d . . .
C8B C 0.8235(3) 0.4414(3) 0.1737(3) 0.0142(8) Uani 1 1 d . . .
H8BA H 0.8342 0.4917 0.1155 0.017 Uiso 1 1 calc R . .
H8BB H 0.8572 0.4451 0.2193 0.017 Uiso 1 1 calc R . .
C9B C 0.8016(3) 0.2949(3) 0.1800(3) 0.0170(8) Uani 1 1 d . . .
C10B C 0.8404(4) 0.2015(3) 0.1704(3) 0.0198(9) Uani 1 1 d . . .
H10C H 0.7926 0.1656 0.1846 0.024 Uiso 1 1 calc R . .
C11B C 0.9486(3) 0.1632(3) 0.1401(3) 0.0217(9) Uani 1 1 d . . .
H11C H 0.9758 0.1003 0.1330 0.026 Uiso 1 1 calc R . .
C12B C 1.0192(3) 0.2152(3) 0.1195(3) 0.0200(9) Uani 1 1 d . . .
H12C H 1.0942 0.1882 0.0989 0.024 Uiso 1 1 calc R . .
C13B C 0.9796(3) 0.3043(3) 0.1294(3) 0.0179(8) Uani 1 1 d . . .
Cl1L Cl 0.95543(10) -0.08011(9) 0.36674(9) 0.0332(3) Uani 1 1 d . . .
O1L O 1.0618(2) 0.1931(2) 0.3268(2) 0.0275(7) Uani 1 1 d . . .
H1LA H 1.0399 0.2547 0.3071 0.033 Uiso 1 1 d R . .
N1L N 1.0039(3) 0.0694(3) 0.3531(3) 0.0223(8) Uani 1 1 d . . .
C1L C 0.9852(3) 0.1531(3) 0.3692(3) 0.0217(9) Uani 1 1 d . . .
C2L C 0.8938(4) 0.1914(3) 0.4262(3) 0.0271(10) Uani 1 1 d . . .
H2LA H 0.8820 0.2505 0.4366 0.033 Uiso 1 1 calc R . .
C3L C 0.8211(4) 0.1420(4) 0.4670(3) 0.0316(11) Uani 1 1 d . . .
H3LA H 0.7583 0.1667 0.5064 0.038 Uiso 1 1 calc R . .
C4L C 0.8388(4) 0.0554(4) 0.4509(3) 0.0304(11) Uani 1 1 d . . .
H4LA H 0.7898 0.0197 0.4791 0.036 Uiso 1 1 calc R . .
C5L C 0.9294(4) 0.0248(3) 0.3931(3) 0.0241(10) Uani 1 1 d . . .
Cl3 Cl 0.34839(9) 0.44217(9) 0.29012(7) 0.0279(3) Uani 1 1 d . . .
Cl3A Cl 1.20657(8) 0.01100(7) 0.06697(7) 0.0184(2) Uani 1 1 d . . .
Cl3B Cl 0.20616(8) 0.51425(7) 0.04114(7) 0.0178(2) Uani 1 1 d . . .
Cl4 Cl 1.38022(9) -0.07118(8) 0.32632(8) 0.0249(2) Uani 1 1 d . . .
Cl5 Cl -0.00711(9) 0.38975(8) 0.34916(8) 0.0278(3) Uani 1 1 d . . .
O1W O 1.1808(3) -0.0198(2) 0.2620(2) 0.0283(7) Uani 1 1 d . . .
H1WA H 1.1904 -0.0021 0.2040 0.034 Uiso 1 1 d R . .
H1WB H 1.2377 -0.0318 0.2831 0.034 Uiso 1 1 d R . .
H1WC H 1.1227 0.0088 0.2918 0.034 Uiso 1 1 d R . .
O2W O 0.1465(3) 0.4936(3) 0.2332(2) 0.0239(8) Uani 0.85 1 d P A 1
H2WA H 0.1592 0.4832 0.1821 0.029 Uiso 1 1 d R A 1
H2WB H 0.1159 0.4522 0.2683 0.029 Uiso 1 1 d R A 1
H2WC H 0.2051 0.4840 0.2506 0.029 Uiso 1 1 d R A 1
O2W' O 0.1957(17) 0.4058(16) 0.2336(15) 0.029(5) Uiso 0.15 1 d P B 2

loop_
_atom_site_aniso_label
_atom_site_aniso_U_11
_atom_site_aniso_U_22
_atom_site_aniso_U_33
_atom_site_aniso_U_23
_atom_site_aniso_U_13
_atom_site_aniso_U_12
Si1 0.0267(6) 0.0164(6) 0.0173(6) -0.0054(5) -0.0039(5) -0.0100(5)
Cl1 0.0410(7) 0.0246(6) 0.0495(8) -0.0037(6) -0.0181(6) -0.0050(6)
Cl2 0.0204(5) 0.0363(7) 0.0415(7) -0.0204(6) -0.0008(5) -0.0065(5)
O1 0.0315(17) 0.0193(16) 0.0255(16) -0.0065(14) -0.0074(14) -0.0120(14)
O2 0.0201(15) 0.0187(15) 0.0247(16) -0.0090(13) -0.0034(12) -0.0067(12)
N1 0.028(2) 0.0180(18) 0.0195(19) -0.0052(15) 0.0000(15) -0.0101(16)
N2 0.0216(18) 0.0146(17) 0.0173(17) -0.0046(14) -0.0029(14) -0.0064(15)
C1 0.045(3) 0.022(2) 0.020(2) -0.0060(19) -0.006(2) -0.016(2)
C2 0.027(2) 0.018(2) 0.019(2) -0.0075(18) 0.0018(18) -0.0103(19)
C3 0.029(2) 0.017(2) 0.017(2) -0.0073(17) -0.0018(18) -0.0090(18)
C4 0.034(3) 0.028(3) 0.026(2) -0.014(2) 0.005(2) -0.020(2)
C5 0.042(3) 0.025(3) 0.030(3) -0.013(2) 0.012(2) -0.022(2)
C6 0.046(3) 0.016(2) 0.032(3) -0.004(2) -0.001(2) -0.011(2)
C7 0.038(3) 0.022(2) 0.020(2) -0.0060(19) 0.003(2) -0.011(2)
C8 0.025(2) 0.016(2) 0.025(2) -0.0055(18) -0.0086(18) -0.0103(18)
C9 0.020(2) 0.019(2) 0.019(2) -0.0038(17) -0.0056(17) -0.0072(17)
C10 0.025(2) 0.019(2) 0.023(2) -0.0044(18) -0.0039(18) -0.0085(19)
C11 0.037(3) 0.022(2) 0.023(2) -0.0062(19) -0.004(2) -0.016(2)
C12 0.028(2) 0.019(2) 0.026(2) -0.0129(19) 0.0010(19) -0.0087(19)
C13 0.019(2) 0.020(2) 0.024(2) -0.0061(18) -0.0038(18) -0.0056(18)
Si1A 0.0114(5) 0.0106(5) 0.0184(5) -0.0042(4) -0.0026(4) -0.0031(4)
Cl1A 0.0155(5) 0.0208(5) 0.0365(6) -0.0108(5) -0.0099(4) -0.0042(4)
Cl2A 0.0124(5) 0.0220(5) 0.0344(6) -0.0102(5) -0.0012(4) -0.0066(4)
O1A 0.0126(14) 0.0125(14) 0.0248(15) -0.0053(12) -0.0065(12) -0.0012(12)
O2A 0.0102(13) 0.0121(14) 0.0255(15) -0.0089(12) -0.0005(11) -0.0020(11)
N1A 0.0130(16) 0.0128(17) 0.0201(17) -0.0055(14) -0.0032(14) -0.0051(13)
N2A 0.0148(17) 0.0164(18) 0.0159(16) -0.0047(14) -0.0032(14) -0.0049(14)
C1A 0.019(2) 0.018(2) 0.019(2) -0.0041(17) -0.0026(17) -0.0060(17)
C2A 0.0144(19) 0.0107(19) 0.020(2) -0.0050(16) -0.0034(16) -0.0047(16)
C3A 0.014(2) 0.014(2) 0.019(2) -0.0028(17) -0.0037(16) -0.0045(16)
C4A 0.020(2) 0.017(2) 0.024(2) -0.0062(18) -0.0062(18) -0.0066(18)
C5A 0.017(2) 0.014(2) 0.032(2) -0.0090(18) -0.0048(18) -0.0028(17)
C6A 0.015(2) 0.018(2) 0.032(2) -0.0072(19) -0.0052(19) -0.0047(17)
C7A 0.0141(19) 0.020(2) 0.020(2) -0.0073(18) -0.0030(16) -0.0065(17)
C8A 0.0138(19) 0.012(2) 0.023(2) -0.0062(17) -0.0027(17) -0.0035(16)
C9A 0.020(2) 0.016(2) 0.0115(19) -0.0019(16) -0.0064(16) -0.0048(17)
C10A 0.022(2) 0.016(2) 0.018(2) -0.0059(17) -0.0033(17) -0.0073(17)
C11A 0.022(2) 0.014(2) 0.026(2) -0.0056(18) -0.0055(18) -0.0037(18)
C12A 0.0129(19) 0.020(2) 0.027(2) -0.0073(19) -0.0015(17) -0.0023(17)
C13A 0.015(2) 0.022(2) 0.017(2) -0.0062(17) -0.0002(16) -0.0071(18)
Si1B 0.0129(5) 0.0141(6) 0.0212(6) -0.0073(5) -0.0033(5) -0.0039(4)
Cl1B 0.0174(5) 0.0231(6) 0.0286(5) -0.0077(4) -0.0084(4) -0.0073(4)
Cl2B 0.0135(5) 0.0216(5) 0.0296(5) -0.0107(4) -0.0004(4) -0.0077(4)
O1B 0.0151(14) 0.0162(15) 0.0278(16) -0.0090(13) -0.0078(12) -0.0023(12)
O2B 0.0137(14) 0.0151(15) 0.0309(17) -0.0100(13) -0.0045(12) -0.0036(12)
N1B 0.0141(16) 0.0135(17) 0.0218(18) -0.0078(14) -0.0023(14) -0.0044(14)
N2B 0.0128(16) 0.0078(16) 0.0220(18) -0.0051(14) -0.0050(14) -0.0004(13)
C1B 0.027(2) 0.025(2) 0.023(2) -0.0096(19) -0.0018(19) -0.011(2)
C2B 0.0095(18) 0.015(2) 0.026(2) -0.0112(17) -0.0020(16) -0.0013(16)
C3B 0.016(2) 0.016(2) 0.0158(19) -0.0053(16) -0.0015(16) -0.0050(17)
C4B 0.015(2) 0.016(2) 0.029(2) -0.0090(18) -0.0026(17) -0.0057(17)
C5B 0.019(2) 0.014(2) 0.032(2) -0.0083(19) -0.0010(19) -0.0029(18)
C6B 0.019(2) 0.019(2) 0.029(2) -0.0064(19) -0.0046(19) -0.0031(18)
C7B 0.016(2) 0.023(2) 0.019(2) -0.0053(18) -0.0013(17) -0.0107(18)
C8B 0.0121(19) 0.0100(19) 0.021(2) -0.0059(16) -0.0058(16) -0.0005(16)
C9B 0.014(2) 0.018(2) 0.022(2) -0.0085(17) -0.0050(16) -0.0045(17)
C10B 0.020(2) 0.015(2) 0.026(2) -0.0082(18) -0.0025(18) -0.0068(18)
C11B 0.019(2) 0.016(2) 0.031(2) -0.0094(19) -0.0063(19) -0.0024(18)
C12B 0.016(2) 0.019(2) 0.023(2) -0.0065(18) -0.0028(17) -0.0027(18)
C13B 0.014(2) 0.018(2) 0.021(2) -0.0043(17) -0.0034(17) -0.0058(17)
Cl1L 0.0307(6) 0.0296(6) 0.0426(7) -0.0138(6) -0.0013(5) -0.0133(5)
O1L 0.0239(16) 0.0305(18) 0.0319(18) -0.0127(15) -0.0012(14) -0.0116(14)
N1L 0.0159(18) 0.025(2) 0.028(2) -0.0096(16) -0.0056(15) -0.0050(16)
C1L 0.018(2) 0.031(2) 0.019(2) -0.0081(19) -0.0052(17) -0.0085(19)
C2L 0.026(2) 0.028(3) 0.027(2) -0.014(2) -0.0029(19) -0.003(2)
C3L 0.022(2) 0.038(3) 0.029(3) -0.012(2) 0.001(2) -0.007(2)
C4L 0.022(2) 0.033(3) 0.030(3) -0.002(2) 0.000(2) -0.012(2)
C5L 0.021(2) 0.024(2) 0.028(2) -0.008(2) -0.0066(19) -0.0051(19)
Cl3 0.0244(6) 0.0402(7) 0.0199(5) -0.0092(5) -0.0013(4) -0.0124(5)
Cl3A 0.0161(5) 0.0170(5) 0.0249(5) -0.0095(4) -0.0040(4) -0.0046(4)
Cl3B 0.0154(5) 0.0162(5) 0.0218(5) -0.0072(4) -0.0033(4) -0.0033(4)
Cl4 0.0215(5) 0.0271(6) 0.0309(6) -0.0123(5) -0.0003(4) -0.0119(5)
Cl5 0.0262(6) 0.0297(6) 0.0282(6) -0.0107(5) -0.0037(5) -0.0083(5)
O1W 0.0230(17) 0.036(2) 0.0252(17) -0.0114(15) -0.0011(13) -0.0083(15)
O2W 0.0233(19) 0.031(2) 0.0201(18) -0.0092(16) -0.0026(15) -0.0109(16)

loop_
_atom_type_symbol
_atom_type_description
_atom_type_scat_dispersion_real
_atom_type_scat_dispersion_imag
_atom_type_scat_source
C C 0.0033 0.0016 'International Tables Vol C Tables 4.2.6.8 and 6.1.1.4'
H H 0.0000 0.0000 'International Tables Vol C Tables 4.2.6.8 and 6.1.1.4'
N N 0.0061 0.0033 'International Tables Vol C Tables 4.2.6.8 and 6.1.1.4'
O O 0.0106 0.0060 'International Tables Vol C Tables 4.2.6.8 and 6.1.1.4'
Si Si 0.0817 0.0704 'International Tables Vol C Tables 4.2.6.8 and 6.1.1.4'
Cl Cl 0.1484 0.1585 'International Tables Vol C Tables 4.2.6.8 and 6.1.1.4'

loop_
_geom_angle_atom_site_label_1
_geom_angle_atom_site_label_2
_geom_angle_atom_site_label_3
_geom_angle
_geom_angle_site_symmetry_1
_geom_angle_site_symmetry_3
_geom_angle_publ_flag
C1 Si1 O2 97.17(17) . . ?
C1 Si1 O1 97.11(17) . . ?
O2 Si1 O1 165.72(15) . . ?
C1 Si1 C2 112.3(2) . . ?
O2 Si1 C2 89.11(17) . . ?
O1 Si1 C2 85.77(17) . . ?
C1 Si1 C8 115.0(2) . . ?
O2 Si1 C8 85.18(16) . . ?
O1 Si1 C8 88.51(16) . . ?
C2 Si1 C8 132.67(19) . . ?
C3 O1 Si1 115.0(3) . . ?
C9 O2 Si1 114.7(3) . . ?
C7 N1 C3 120.7(4) . . ?
C7 N1 C2 125.2(4) . . ?
C3 N1 C2 114.0(4) . . ?
C13 N2 C9 120.0(3) . . ?
C13 N2 C8 125.5(4) . . ?
C9 N2 C8 114.4(3) . . ?
Si1 C1 H1A 109.5 . . ?
Si1 C1 H1B 109.5 . . ?
H1A C1 H1B 109.5 . . ?
Si1 C1 H1C 109.5 . . ?
H1A C1 H1C 109.5 . . ?
H1B C1 H1C 109.5 . . ?
N1 C2 Si1 107.9(3) . . ?
N1 C2 H2A 110.1 . . ?
Si1 C2 H2A 110.1 . . ?
N1 C2 H2B 110.1 . . ?
Si1 C2 H2B 110.1 . . ?
H2A C2 H2B 108.4 . . ?
O1 C3 N1 116.7(4) . . ?
O1 C3 C4 124.3(4) . . ?
N1 C3 C4 119.0(4) . . ?
C5 C4 C3 118.9(5) . . ?
C5 C4 H4A 120.6 . . ?
C3 C4 H4A 120.6 . . ?
C4 C5 C6 121.5(4) . . ?
C4 C5 H5A 119.3 . . ?
C6 C5 H5A 119.3 . . ?
C7 C6 C5 118.2(5) . . ?
C7 C6 H6A 120.9 . . ?
C5 C6 H6A 120.9 . . ?
C6 C7 N1 121.8(5) . . ?
C6 C7 Cl1 122.0(4) . . ?
N1 C7 Cl1 116.2(3) . . ?
N2 C8 Si1 107.3(3) . . ?
N2 C8 H8A 110.2 . . ?
Si1 C8 H8A 110.2 . . ?
N2 C8 H8B 110.2 . . ?
Si1 C8 H8B 110.2 . . ?
H8A C8 H8B 108.5 . . ?
O2 C9 N2 116.2(3) . . ?
O2 C9 C10 123.9(4) . . ?
N2 C9 C10 119.9(4) . . ?
C11 C10 C9 118.9(4) . . ?
C11 C10 H10A 120.6 . . ?
C9 C10 H10A 120.6 . . ?
C10 C11 C12 121.3(4) . . ?
C10 C11 H11A 119.4 . . ?
C12 C11 H11A 119.4 . . ?
C13 C12 C11 117.8(4) . . ?
C13 C12 H12A 121.1 . . ?
C11 C12 H12A 121.1 . . ?
C12 C13 N2 122.1(4) . . ?
C12 C13 Cl2 121.7(4) . . ?
N2 C13 Cl2 116.1(3) . . ?
C1A Si1A O2A 95.93(17) . . ?
C1A Si1A O1A 96.99(17) . . ?
O2A Si1A O1A 167.04(14) . . ?
C1A Si1A C2A 119.33(19) . . ?
O2A Si1A C2A 86.99(15) . . ?
O1A Si1A C2A 85.84(15) . . ?
C1A Si1A C8A 111.98(19) . . ?
O2A Si1A C8A 86.21(15) . . ?
O1A Si1A C8A 89.86(15) . . ?
C2A Si1A C8A 128.66(19) . . ?
C3A O1A Si1A 114.9(3) . . ?
C9A O2A Si1A 114.9(3) . . ?
C3A N1A C7A 121.3(3) . . ?
C3A N1A C2A 114.6(3) . . ?
C7A N1A C2A 124.1(3) . . ?
C13A N2A C9A 120.1(4) . . ?
C13A N2A C8A 124.9(3) . . ?
C9A N2A C8A 115.0(3) . . ?
Si1A C1A H1AA 109.5 . . ?
Si1A C1A H1AB 109.5 . . ?
H1AA C1A H1AB 109.5 . . ?
Si1A C1A H1AC 109.5 . . ?
H1AA C1A H1AC 109.5 . . ?
H1AB C1A H1AC 109.5 . . ?
N1A C2A Si1A 107.1(2) . . ?
N1A C2A H2AA 110.3 . . ?
Si1A C2A H2AA 110.3 . . ?
N1A C2A H2AB 110.3 . . ?
Si1A C2A H2AB 110.3 . . ?
H2AA C2A H2AB 108.5 . . ?
O1A C3A N1A 116.3(4) . . ?
O1A C3A C4A 124.6(4) . . ?
N1A C3A C4A 119.1(4) . . ?
C5A C4A C3A 119.3(4) . . ?
C5A C4A H4AA 120.3 . . ?
C3A C4A H4AA 120.3 . . ?
C4A C5A C6A 121.0(4) . . ?
C4A C5A H5AA 119.5 . . ?
C6A C5A H5AA 119.5 . . ?
C7A C6A C5A 118.6(4) . . ?
C7A C6A H6AA 120.7 . . ?
C5A C6A H6AA 120.7 . . ?
C6A C7A N1A 120.7(4) . . ?
C6A C7A Cl1A 122.6(3) . . ?
N1A C7A Cl1A 116.6(3) . . ?
N2A C8A Si1A 106.8(3) . . ?
N2A C8A H8AA 110.4 . . ?
Si1A C8A H8AA 110.4 . . ?
N2A C8A H8AB 110.4 . . ?
Si1A C8A H8AB 110.4 . . ?
H8AA C8A H8AB 108.6 . . ?
O2A C9A N2A 116.1(4) . . ?
O2A C9A C10A 124.1(4) . . ?
N2A C9A C10A 119.7(4) . . ?
C11A C10A C9A 119.0(4) . . ?
C11A C10A H10B 120.5 . . ?
C9A C10A H10B 120.5 . . ?
C10A C11A C12A 121.1(4) . . ?
C10A C11A H11B 119.5 . . ?
C12A C11A H11B 119.5 . . ?
C13A C12A C11A 118.1(4) . . ?
C13A C12A H12B 121.0 . . ?
C11A C12A H12B 121.0 . . ?
N2A C13A C12A 122.0(4) . . ?
N2A C13A Cl2A 116.0(3) . . ?
C12A C13A Cl2A 122.0(3) . . ?
O2B Si1B C1B 95.48(17) . . ?
O2B Si1B O1B 169.30(15) . . ?
C1B Si1B O1B 95.21(17) . . ?
O2B Si1B C2B 89.76(15) . . ?
C1B Si1B C2B 116.4(2) . . ?
O1B Si1B C2B 85.57(15) . . ?
O2B Si1B C8B 86.54(15) . . ?
C1B Si1B C8B 117.77(19) . . ?
O1B Si1B C8B 88.39(15) . . ?
C2B Si1B C8B 125.77(19) . . ?
C3B O1B Si1B 114.4(2) . . ?
C9B O2B Si1B 115.1(3) . . ?
C3B N1B C7B 121.3(4) . . ?
C3B N1B C2B 114.2(3) . . ?
C7B N1B C2B 124.5(3) . . ?
C13B N2B C9B 120.4(3) . . ?
C13B N2B C8B 124.9(3) . . ?
C9B N2B C8B 114.7(3) . . ?
Si1B C1B H1BA 109.5 . . ?
Si1B C1B H1BB 109.5 . . ?
H1BA C1B H1BB 109.5 . . ?
Si1B C1B H1BC 109.5 . . ?
H1BA C1B H1BC 109.5 . . ?
H1BB C1B H1BC 109.5 . . ?
N1B C2B Si1B 106.9(3) . . ?
N1B C2B H2BA 110.3 . . ?
Si1B C2B H2BA 110.3 . . ?
N1B C2B H2BB 110.3 . . ?
Si1B C2B H2BB 110.3 . . ?
H2BA C2B H2BB 108.6 . . ?
O1B C3B N1B 116.6(4) . . ?
O1B C3B C4B 124.6(4) . . ?
N1B C3B C4B 118.8(4) . . ?
C5B C4B C3B 119.7(4) . . ?
C5B C4B H4BA 120.1 . . ?
C3B C4B H4BA 120.1 . . ?
C4B C5B C6B 121.1(4) . . ?
C4B C5B H5BA 119.4 . . ?
C6B C5B H5BA 119.4 . . ?
C7B C6B C5B 118.1(4) . . ?
C7B C6B H6BA 121.0 . . ?
C5B C6B H6BA 121.0 . . ?
N1B C7B C6B 121.0(4) . . ?
N1B C7B Cl1B 117.1(3) . . ?
C6B C7B Cl1B 121.9(3) . . ?
N2B C8B Si1B 107.0(2) . . ?
N2B C8B H8BA 110.3 . . ?
Si1B C8B H8BA 110.3 . . ?
N2B C8B H8BB 110.3 . . ?
Si1B C8B H8BB 110.3 . . ?
H8BA C8B H8BB 108.6 . . ?
O2B C9B N2B 116.7(4) . . ?
O2B C9B C10B 124.1(4) . . ?
N2B C9B C10B 119.3(4) . . ?
C11B C10B C9B 118.7(4) . . ?
C11B C10B H10C 120.6 . . ?
C9B C10B H10C 120.6 . . ?
C10B C11B C12B 120.9(4) . . ?
C10B C11B H11C 119.6 . . ?
C12B C11B H11C 119.6 . . ?
C13B C12B C11B 118.9(4) . . ?
C13B C12B H12C 120.5 . . ?
C11B C12B H12C 120.5 . . ?
C12B C13B N2B 121.7(4) . . ?
C12B C13B Cl2B 122.0(3) . . ?
N2B C13B Cl2B 116.2(3) . . ?
C1L O1L H1LA 115.5 . . ?
C5L N1L C1L 117.3(4) . . ?
O1L C1L N1L 113.6(4) . . ?
O1L C1L C2L 124.3(4) . . ?
N1L C1L C2L 122.1(4) . . ?
C3L C2L C1L 118.4(4) . . ?
C3L C2L H2LA 120.8 . . ?
C1L C2L H2LA 120.8 . . ?
C2L C3L C4L 120.3(4) . . ?
C2L C3L H3LA 119.8 . . ?
C4L C3L H3LA 119.8 . . ?
C5L C4L C3L 116.9(4) . . ?
C5L C4L H4LA 121.6 . . ?
C3L C4L H4LA 121.6 . . ?
N1L C5L C4L 125.0(4) . . ?
N1L C5L Cl1L 115.2(3) . . ?
C4L C5L Cl1L 119.9(4) . . ?
H1WA O1W H1WB 112.2 . . ?
H1WA O1W H1WC 121.0 . . ?
H1WB O1W H1WC 113.0 . . ?
H2WA O2W H2WB 102.6 . . ?
H2WA O2W H2WC 111.2 . . ?
H2WB O2W H2WC 111.3 . . ?
H2WA O2W' H2WB 68.7 . . ?
H2WA O2W' H2WC 64.7 . . ?
H2WB O2W' H2WC 65.1 . . ?

loop_
_geom_bond_atom_site_label_1
_geom_bond_atom_site_label_2
_geom_bond_distance
_geom_bond_site_symmetry_2
_geom_bond_publ_flag
Si1 C1 1.842(4) . ?
Si1 O2 1.858(3) . ?
Si1 O1 1.864(3) . ?
Si1 C2 1.885(5) . ?
Si1 C8 1.913(5) . ?
Cl1 C7 1.722(5) . ?
Cl2 C13 1.714(4) . ?
O1 C3 1.276(5) . ?
O2 C9 1.291(5) . ?
N1 C7 1.360(6) . ?
N1 C3 1.371(6) . ?
N1 C2 1.471(5) . ?
N2 C13 1.365(5) . ?
N2 C9 1.368(5) . ?
N2 C8 1.465(5) . ?
C1 H1A 0.9800 . ?
C1 H1B 0.9800 . ?
C1 H1C 0.9800 . ?
C2 H2A 0.9900 . ?
C2 H2B 0.9900 . ?
C3 C4 1.410(6) . ?
C4 C5 1.368(7) . ?
C4 H4A 0.9500 . ?
C5 C6 1.393(7) . ?
C5 H5A 0.9500 . ?
C6 C7 1.360(6) . ?
C6 H6A 0.9500 . ?
C8 H8A 0.9900 . ?
C8 H8B 0.9900 . ?
C9 C10 1.399(6) . ?
C10 C11 1.361(6) . ?
C10 H10A 0.9500 . ?
C11 C12 1.410(6) . ?
C11 H11A 0.9500 . ?
C12 C13 1.355(6) . ?
C12 H12A 0.9500 . ?
Si1A C1A 1.853(4) . ?
Si1A O2A 1.858(3) . ?
Si1A O1A 1.866(3) . ?
Si1A C2A 1.890(4) . ?
Si1A C8A 1.894(4) . ?
Cl1A C7A 1.708(4) . ?
Cl2A C13A 1.719(4) . ?
O1A C3A 1.289(5) . ?
O2A C9A 1.289(5) . ?
N1A C3A 1.363(5) . ?
N1A C7A 1.370(5) . ?
N1A C2A 1.483(5) . ?
N2A C13A 1.360(5) . ?
N2A C9A 1.368(5) . ?
N2A C8A 1.470(5) . ?
C1A H1AA 0.9800 . ?
C1A H1AB 0.9800 . ?
C1A H1AC 0.9800 . ?
C2A H2AA 0.9900 . ?
C2A H2AB 0.9900 . ?
C3A C4A 1.402(6) . ?
C4A C5A 1.366(6) . ?
C4A H4AA 0.9500 . ?
C5A C6A 1.402(6) . ?
C5A H5AA 0.9500 . ?
C6A C7A 1.363(6) . ?
C6A H6AA 0.9500 . ?
C8A H8AA 0.9900 . ?
C8A H8AB 0.9900 . ?
C9A C10A 1.400(6) . ?
C10A C11A 1.370(6) . ?
C10A H10B 0.9500 . ?
C11A C12A 1.394(6) . ?
C11A H11B 0.9500 . ?
C12A C13A 1.365(6) . ?
C12A H12B 0.9500 . ?
Si1B O2B 1.859(3) . ?
Si1B C1B 1.861(4) . ?
Si1B O1B 1.871(3) . ?
Si1B C2B 1.893(4) . ?
Si1B C8B 1.896(4) . ?
Cl1B C7B 1.713(4) . ?
Cl2B C13B 1.720(4) . ?
O1B C3B 1.285(5) . ?
O2B C9B 1.285(5) . ?
N1B C3B 1.365(5) . ?
N1B C7B 1.367(5) . ?
N1B C2B 1.486(5) . ?
N2B C13B 1.363(5) . ?
N2B C9B 1.369(5) . ?
N2B C8B 1.483(5) . ?
C1B H1BA 0.9800 . ?
C1B H1BB 0.9800 . ?
C1B H1BC 0.9800 . ?
C2B H2BA 0.9900 . ?
C2B H2BB 0.9900 . ?
C3B C4B 1.409(6) . ?
C4B C5B 1.352(6) . ?
C4B H4BA 0.9500 . ?
C5B C6B 1.411(6) . ?
C5B H5BA 0.9500 . ?
C6B C7B 1.368(6) . ?
C6B H6BA 0.9500 . ?
C8B H8BA 0.9900 . ?
C8B H8BB 0.9900 . ?
C9B C10B 1.408(6) . ?
C10B C11B 1.372(6) . ?
C10B H10C 0.9500 . ?
C11B C12B 1.393(6) . ?
C11B H11C 0.9500 . ?
C12B C13B 1.345(6) . ?
C12B H12C 0.9500 . ?
Cl1L C5L 1.736(5) . ?
O1L C1L 1.320(5) . ?
O1L H1LA 0.8515 . ?
N1L C5L 1.339(6) . ?
N1L C1L 1.350(6) . ?
C1L C2L 1.392(6) . ?
C2L C3L 1.368(7) . ?
C2L H2LA 0.9500 . ?
C3L C4L 1.398(7) . ?
C3L H3LA 0.9500 . ?
C4L C5L 1.357(6) . ?
C4L H4LA 0.9500 . ?
O1W H1WA 0.8503 . ?
O1W H1WB 0.8515 . ?
O1W H1WC 0.8523 . ?
O2W H2WA 0.8515 . ?
O2W H2WB 0.8505 . ?
O2W H2WC 0.8518 . ?
O2W' H2WA 1.1856 . ?
O2W' H2WB 1.1676 . ?
O2W' H2WC 1.4160 . ?

loop_
_geom_hbond_atom_site_label_D
_geom_hbond_atom_site_label_H
_geom_hbond_atom_site_label_A
_geom_hbond_distance_DH
_geom_hbond_distance_HA
_geom_hbond_distance_DA
_geom_hbond_angle_DHA
_geom_hbond_site_symmetry_A
_geom_hbond_publ_flag
O1W H1WA Cl3A 0.85 2.08 2.916(3) 166 . yes
O1W H1WB Cl4 0.85 2.01 2.861(5) 174 . yes
O1W H1WC N1L 0.85 1.76 2.611(6) 179 . yes
O2W H2WA Cl3B 0.85 2.09 2.883(3) 154 . yes
O2W H2WB Cl5 0.85 2.14 2.958(4) 161 . yes
O2W H2WC Cl3 0.85 1.99 2.834(5) 172 . yes

loop_
_geom_torsion_atom_site_label_1
_geom_torsion_atom_site_label_2
_geom_torsion_atom_site_label_3
_geom_torsion_atom_site_label_4
_geom_torsion
_geom_torsion_site_symmetry_1
_geom_torsion_site_symmetry_2
_geom_torsion_site_symmetry_3
_geom_torsion_site_symmetry_4
_geom_torsion_publ_flag
C1 Si1 O1 C3 -119.8(3) . . . . ?
O2 Si1 O1 C3 61.5(7) . . . . ?
C2 Si1 O1 C3 -7.8(3) . . . . ?
C8 Si1 O1 C3 125.1(3) . . . . ?
C1 Si1 O2 C9 -128.6(3) . . . . ?
O1 Si1 O2 C9 50.2(7) . . . . ?
C2 Si1 O2 C9 119.1(3) . . . . ?
C8 Si1 O2 C9 -13.9(3) . . . . ?
C7 N1 C2 Si1 172.1(3) . . . . ?
C3 N1 C2 Si1 -4.1(4) . . . . ?
C1 Si1 C2 N1 102.1(3) . . . . ?
O2 Si1 C2 N1 -160.5(3) . . . . ?
O1 Si1 C2 N1 6.1(3) . . . . ?
C8 Si1 C2 N1 -77.9(4) . . . . ?
Si1 O1 C3 N1 7.3(5) . . . . ?
Si1 O1 C3 C4 -172.7(3) . . . . ?
C7 N1 C3 O1 -178.3(4) . . . . ?
C2 N1 C3 O1 -1.9(5) . . . . ?
C7 N1 C3 C4 1.6(6) . . . . ?
C2 N1 C3 C4 178.1(4) . . . . ?
O1 C3 C4 C5 178.6(4) . . . . ?
N1 C3 C4 C5 -1.4(6) . . . . ?
C3 C4 C5 C6 0.5(7) . . . . ?
C4 C5 C6 C7 0.2(7) . . . . ?
C5 C6 C7 N1 0.1(7) . . . . ?
C5 C6 C7 Cl1 178.4(4) . . . . ?
C3 N1 C7 C6 -1.0(7) . . . . ?
C2 N1 C7 C6 -177.0(4) . . . . ?
C3 N1 C7 Cl1 -179.4(3) . . . . ?
C2 N1 C7 Cl1 4.5(6) . . . . ?
C13 N2 C8 Si1 170.2(3) . . . . ?
C9 N2 C8 Si1 -6.4(4) . . . . ?
C1 Si1 C8 N2 106.1(3) . . . . ?
O2 Si1 C8 N2 10.5(3) . . . . ?
O1 Si1 C8 N2 -156.7(3) . . . . ?
C2 Si1 C8 N2 -73.9(4) . . . . ?
Si1 O2 C9 N2 13.6(5) . . . . ?
Si1 O2 C9 C10 -166.9(3) . . . . ?
C13 N2 C9 O2 178.9(4) . . . . ?
C8 N2 C9 O2 -4.2(5) . . . . ?
C13 N2 C9 C10 -0.6(6) . . . . ?
C8 N2 C9 C10 176.3(4) . . . . ?
O2 C9 C10 C11 179.8(4) . . . . ?
N2 C9 C10 C11 -0.8(6) . . . . ?
C9 C10 C11 C12 2.2(7) . . . . ?
C10 C11 C12 C13 -2.2(7) . . . . ?
C11 C12 C13 N2 0.8(7) . . . . ?
C11 C12 C13 Cl2 -178.7(3) . . . . ?
C9 N2 C13 C12 0.5(6) . . . . ?
C8 N2 C13 C12 -175.9(4) . . . . ?
C9 N2 C13 Cl2 -179.9(3) . . . . ?
C8 N2 C13 Cl2 3.6(6) . . . . ?
C1A Si1A O1A C3A -109.3(3) . . . . ?
O2A Si1A O1A C3A 66.4(7) . . . . ?
C2A Si1A O1A C3A 9.8(3) . . . . ?
C8A Si1A O1A C3A 138.6(3) . . . . ?
C1A Si1A O2A C9A -104.7(3) . . . . ?
O1A Si1A O2A C9A 79.6(7) . . . . ?
C2A Si1A O2A C9A 136.1(3) . . . . ?
C8A Si1A O2A C9A 7.0(3) . . . . ?
C3A N1A C2A Si1A 8.5(4) . . . . ?
C7A N1A C2A Si1A -172.3(3) . . . . ?
C1A Si1A C2A N1A 86.3(3) . . . . ?
O2A Si1A C2A N1A -178.6(3) . . . . ?
O1A Si1A C2A N1A -9.4(3) . . . . ?
C8A Si1A C2A N1A -95.9(3) . . . . ?
Si1A O1A C3A N1A -7.0(5) . . . . ?
Si1A O1A C3A C4A 173.1(3) . . . . ?
C7A N1A C3A O1A 179.4(4) . . . . ?
C2A N1A C3A O1A -1.4(5) . . . . ?
C7A N1A C3A C4A -0.6(6) . . . . ?
C2A N1A C3A C4A 178.6(4) . . . . ?
O1A C3A C4A C5A 179.6(4) . . . . ?
N1A C3A C4A C5A -0.3(6) . . . . ?
C3A C4A C5A C6A 0.8(7) . . . . ?
C4A C5A C6A C7A -0.3(7) . . . . ?
C5A C6A C7A N1A -0.7(6) . . . . ?
C5A C6A C7A Cl1A 177.6(3) . . . . ?
C3A N1A C7A C6A 1.1(6) . . . . ?
C2A N1A C7A C6A -178.0(4) . . . . ?
C3A N1A C7A Cl1A -177.2(3) . . . . ?
C2A N1A C7A Cl1A 3.6(5) . . . . ?
C13A N2A C8A Si1A -174.1(3) . . . . ?
C9A N2A C8A Si1A 9.3(4) . . . . ?
C1A Si1A C8A N2A 86.4(3) . . . . ?
O2A Si1A C8A N2A -8.5(3) . . . . ?
O1A Si1A C8A N2A -176.1(3) . . . . ?
C2A Si1A C8A N2A -91.6(3) . . . . ?
Si1A O2A C9A N2A -3.0(4) . . . . ?
Si1A O2A C9A C10A 175.6(3) . . . . ?
C13A N2A C9A O2A 178.7(3) . . . . ?
C8A N2A C9A O2A -4.5(5) . . . . ?
C13A N2A C9A C10A 0.0(6) . . . . ?
C8A N2A C9A C10A 176.7(4) . . . . ?
O2A C9A C10A C11A -177.5(4) . . . . ?
N2A C9A C10A C11A 1.1(6) . . . . ?
C9A C10A C11A C12A -0.1(6) . . . . ?
C10A C11A C12A C13A -2.0(7) . . . . ?
C9A N2A C13A C12A -2.2(6) . . . . ?
C8A N2A C13A C12A -178.6(4) . . . . ?
C9A N2A C13A Cl2A 179.3(3) . . . . ?
C8A N2A C13A Cl2A 2.9(5) . . . . ?
C11A C12A C13A N2A 3.2(6) . . . . ?
C11A C12A C13A Cl2A -178.4(3) . . . . ?
O2B Si1B O1B C3B 78.1(8) . . . . ?
C1B Si1B O1B C3B -102.4(3) . . . . ?
C2B Si1B O1B C3B 13.8(3) . . . . ?
C8B Si1B O1B C3B 139.8(3) . . . . ?
C1B Si1B O2B C9B -117.2(3) . . . . ?
O1B Si1B O2B C9B 62.3(8) . . . . ?
C2B Si1B O2B C9B 126.3(3) . . . . ?
C8B Si1B O2B C9B 0.4(3) . . . . ?
C3B N1B C2B Si1B 10.6(4) . . . . ?
C7B N1B C2B Si1B -168.9(3) . . . . ?
O2B Si1B C2B N1B 177.1(3) . . . . ?
C1B Si1B C2B N1B 81.1(3) . . . . ?
O1B Si1B C2B N1B -12.5(3) . . . . ?
C8B Si1B C2B N1B -97.3(3) . . . . ?
Si1B O1B C3B N1B -10.7(5) . . . . ?
Si1B O1B C3B C4B 170.2(3) . . . . ?
C7B N1B C3B O1B 179.2(4) . . . . ?
C2B N1B C3B O1B -0.4(5) . . . . ?
C7B N1B C3B C4B -1.6(6) . . . . ?
C2B N1B C3B C4B 178.8(4) . . . . ?
O1B C3B C4B C5B -179.3(4) . . . . ?
N1B C3B C4B C5B 1.5(6) . . . . ?
C3B C4B C5B C6B -0.7(7) . . . . ?
C4B C5B C6B C7B 0.0(7) . . . . ?
C3B N1B C7B C6B 0.9(6) . . . . ?
C2B N1B C7B C6B -179.6(4) . . . . ?
C3B N1B C7B Cl1B -177.6(3) . . . . ?
C2B N1B C7B Cl1B 1.9(5) . . . . ?
C5B C6B C7B N1B 0.0(6) . . . . ?
C5B C6B C7B Cl1B 178.4(3) . . . . ?
C13B N2B C8B Si1B 178.1(3) . . . . ?
C9B N2B C8B Si1B 0.7(4) . . . . ?
O2B Si1B C8B N2B -0.6(3) . . . . ?
C1B Si1B C8B N2B 93.8(3) . . . . ?
O1B Si1B C8B N2B -171.1(3) . . . . ?
C2B Si1B C8B N2B -87.8(3) . . . . ?
Si1B O2B C9B N2B -0.1(5) . . . . ?
Si1B O2B C9B C10B 179.2(3) . . . . ?
C13B N2B C9B O2B -178.0(4) . . . . ?
C8B N2B C9B O2B -0.4(5) . . . . ?
C13B N2B C9B C10B 2.7(6) . . . . ?
C8B N2B C9B C10B -179.8(4) . . . . ?
O2B C9B C10B C11B 179.2(4) . . . . ?
N2B C9B C10B C11B -1.5(6) . . . . ?
C9B C10B C11B C12B 0.3(7) . . . . ?
C10B C11B C12B C13B -0.3(7) . . . . ?
C11B C12B C13B N2B 1.5(6) . . . . ?
C11B C12B C13B Cl2B -176.7(3) . . . . ?
C9B N2B C13B C12B -2.8(6) . . . . ?
C8B N2B C13B C12B 180.0(4) . . . . ?
C9B N2B C13B Cl2B 175.6(3) . . . . ?
C8B N2B C13B Cl2B -1.7(5) . . . . ?
C5L N1L C1L O1L -179.4(4) . . . . ?
C5L N1L C1L C2L 1.2(6) . . . . ?
O1L C1L C2L C3L -179.2(4) . . . . ?
N1L C1L C2L C3L 0.1(7) . . . . ?
C1L C2L C3L C4L -0.4(7) . . . . ?
C2L C3L C4L C5L -0.7(7) . . . . ?
C1L N1L C5L C4L -2.5(7) . . . . ?
C1L N1L C5L Cl1L 177.8(3) . . . . ?
C3L C4L C5L N1L 2.3(7) . . . . ?
C3L C4L C5L Cl1L -178.1(4) . . . . ?
